data_4024168
loop_
_publ_author_name
'Lor\'and Kiss'
'Sven Mangelinckx'
'Reijo Sillanp\"a\"a'
'Ferenc F\"ul\"op'
'Norbert De Kimpe'

_publ_section_title
;
 An Easy Stereoselective Access to \b,\g-Aziridino \a-Amino
 Ester Derivatives via Mannich Reaction of Benzophenone Imines
 of Glycine Esters with N-Sulfonyl \a-Chloroaldimines
;
_journal_name_full 'Journal of Organic Chemistry'
_journal_page_first 7199
_journal_page_last 7206
_journal_paper_doi 10.1021/jo0710634
_journal_volume 72
_journal_year 2007
_chemical_compound_source 'synthesis as described'
_chemical_formula_moiety 'C27 H28 N2 O4 S'
_chemical_formula_sum 'C27 H28 N2 O4 S'
_chemical_formula_weight 476.57
_chemical_name_systematic
;
 ?
;
_space_group_IT_number 14
_symmetry_cell_setting monoclinic
_symmetry_Int_Tables_number 14
_symmetry_space_group_name_Hall '-P 2ybc'
_symmetry_space_group_name_H-M 'P 1 21/c 1'
_atom_sites_solution_hydrogens geom
_atom_sites_solution_primary direct
_atom_sites_solution_secondary difmap
_cell_angle_alpha 90
_cell_angle_beta 107.649(3)
_cell_angle_gamma 90
_cell_formula_units_Z 4
_cell_length_a 10.8141(6)
_cell_length_b 25.3685(15)
_cell_length_c 9.6924(3)
_cell_measurement_reflns_used 4595
_cell_measurement_temperature 173(2)
_cell_measurement_theta_max 27.103
_cell_measurement_theta_min 2.91
_cell_measurement_wavelength 0.71073
_cell_volume 2533.8(2)
_computing_cell_refinement 'HKL Scalepack (Otwinowski & Minor 1997)'
_computing_data_collection 'Collect (Bruker AXS BV, 1997-2004)'
_computing_data_reduction 'HKL Denzo and Scalepack (Otwinowski & Minor 1997)'
_computing_molecular_graphics 'Ortep-3 for Windows (Farrugia, 1997)'
_computing_publication_material 'WinGX publication routines (Farrugia, 1999)'
_computing_structure_refinement 'SHELXL-97 (Sheldrick, 1997)'
_computing_structure_solution 'SHELXS-97 (Sheldrick, 1997)'
_diffrn_ambient_temperature 173(2)
_diffrn_detector 'CCD plate'
_diffrn_detector_area_resol_mean 9
_diffrn_measured_fraction_theta_full 0.94
_diffrn_measured_fraction_theta_max 0.94
_diffrn_measurement_device '95mm CCD camera on \k-goniostat'
_diffrn_measurement_device_type KappaCCD
_diffrn_measurement_method 'CCD rotation images, thick slices'
_diffrn_radiation_monochromator 'horizonally mounted graphite crystal'
_diffrn_radiation_probe x-ray
_diffrn_radiation_type MoK\a
_diffrn_radiation_wavelength 0.71073
_diffrn_reflns_av_R_equivalents 0.0516
_diffrn_reflns_av_unetI/netI 0.0589
_diffrn_reflns_limit_h_max 13
_diffrn_reflns_limit_h_min -13
_diffrn_reflns_limit_k_max 31
_diffrn_reflns_limit_k_min -29
_diffrn_reflns_limit_l_max 10
_diffrn_reflns_limit_l_min -9
_diffrn_reflns_number 8063
_diffrn_reflns_theta_full 26
_diffrn_reflns_theta_max 26
_diffrn_reflns_theta_min 2.95
_diffrn_source 'Enraf Nonius FR590'
_exptl_absorpt_coefficient_mu 0.162
_exptl_absorpt_correction_type none
_exptl_crystal_colour colourless
_exptl_crystal_density_diffrn 1.249
_exptl_crystal_density_method 'not measured'
_exptl_crystal_description block
_exptl_crystal_F_000 1008
_exptl_crystal_size_max 0.34
_exptl_crystal_size_mid 0.28
_exptl_crystal_size_min 0.2
_refine_diff_density_max 0.192
_refine_diff_density_min -0.366
_refine_diff_density_rms 0.052
_refine_ls_extinction_method none
_refine_ls_goodness_of_fit_ref 1.133
_refine_ls_hydrogen_treatment constr
_refine_ls_matrix_type full
_refine_ls_number_parameters 311
_refine_ls_number_reflns 4676
_refine_ls_number_restraints 0
_refine_ls_restrained_S_all 1.133
_refine_ls_R_factor_all 0.1089
_refine_ls_R_factor_gt 0.0737
_refine_ls_shift/su_max 0
_refine_ls_shift/su_mean 0
_refine_ls_structure_factor_coef Fsqd
_refine_ls_weighting_details 'calc w=1/[\s^2^(Fo^2^)+(0.0156P)^2^+3.4944P] where P=(Fo^2^+2Fc^2^)/3'
_refine_ls_weighting_scheme calc
_refine_ls_wR_factor_gt 0.1324
_refine_ls_wR_factor_ref 0.1505
_reflns_number_gt 3329
_reflns_number_total 4676
_reflns_threshold_expression >2sigma(I)
_cod_data_source_file jo0710634-File003_2.cif
_cod_data_source_block lk173=19ab
_cod_original_sg_symbol_H-M 'P 21/c'
_cod_database_code 4024168

loop_
_symmetry_equiv_pos_as_xyz
'x, y, z'
'-x, y+1/2, -z+1/2'
'-x, -y, -z'
'x, -y-1/2, z-1/2'

loop_
_atom_site_label
_atom_site_type_symbol
_atom_site_fract_x
_atom_site_fract_y
_atom_site_fract_z
_atom_site_U_iso_or_equiv
_atom_site_adp_type
_atom_site_occupancy
_atom_site_symmetry_multiplicity
_atom_site_calc_flag
_atom_site_refinement_flags
_atom_site_disorder_assembly
_atom_site_disorder_group
S1 S 0.08877(9) -0.13987(4) -0.87741(11) 0.0470(3) Uani 1 1 d . . .
O1 O 0.3458(3) -0.02378(11) -0.5957(3) 0.0613(8) Uani 1 1 d . . .
O2 O 0.4804(3) -0.05057(10) -0.7168(3) 0.0505(7) Uani 1 1 d . . .
O3 O 0.0263(2) -0.11194(11) -0.7873(3) 0.0598(8) Uani 1 1 d . . .
O4 O 0.0297(3) -0.18698(11) -0.9500(3) 0.0585(7) Uani 1 1 d . . .
N1 N 0.4518(3) -0.11414(11) -0.4160(3) 0.0421(7) Uani 1 1 d . . .
N4 N 0.2419(3) -0.15436(11) -0.7855(3) 0.0408(7) Uani 1 1 d . . .
C1 C 0.4102(3) -0.05714(14) -0.6270(4) 0.0404(8) Uani 1 1 d . . .
C2 C 0.4212(3) -0.11410(13) -0.5744(3) 0.0384(8) Uani 1 1 d . . .
H2 H 0.4886 -0.1336 -0.6053 0.046 Uiso 1 1 calc R . .
C3 C 0.2907(3) -0.14104(15) -0.6291(4) 0.0438(9) Uani 1 1 d . . .
H3 H 0.2231 -0.1265 -0.5883 0.053 Uiso 1 1 calc R . .
C5 C 0.2721(4) -0.19742(16) -0.6718(4) 0.0555(10) Uani 1 1 d . . .
C6 C 0.5586(3) -0.13319(13) -0.3350(4) 0.0378(8) Uani 1 1 d . . .
C7 C 0.6676(3) -0.15407(14) -0.3845(3) 0.0384(8) Uani 1 1 d . . .
C8 C 0.7338(3) -0.12214(15) -0.4546(4) 0.0455(9) Uani 1 1 d . . .
H8 H 0.7117 -0.0859 -0.4704 0.055 Uiso 1 1 calc R . .
C9 C 0.8326(4) -0.14330(18) -0.5018(4) 0.0572(11) Uani 1 1 d . . .
H9 H 0.8771 -0.1216 -0.5511 0.069 Uiso 1 1 calc R . .
C10 C 0.8656(4) -0.19516(19) -0.4774(4) 0.0605(11) Uani 1 1 d . . .
H10 H 0.9326 -0.2094 -0.5107 0.073 Uiso 1 1 calc R . .
C11 C 0.8035(4) -0.22665(17) -0.4058(5) 0.0656(12) Uani 1 1 d . . .
H11 H 0.8287 -0.2625 -0.3871 0.079 Uiso 1 1 calc R . .
C12 C 0.7043(4) -0.20649(15) -0.3606(5) 0.0555(10) Uani 1 1 d . . .
H12 H 0.6602 -0.2288 -0.3123 0.067 Uiso 1 1 calc R . .
C13 C 0.5751(3) -0.13445(13) -0.1764(3) 0.0364(7) Uani 1 1 d . . .
C14 C 0.6972(3) -0.13796(14) -0.0752(4) 0.0439(8) Uani 1 1 d . . .
H14 H 0.7721 -0.1405 -0.1067 0.053 Uiso 1 1 calc R . .
C15 C 0.7102(3) -0.13780(15) 0.0716(4) 0.0468(9) Uani 1 1 d . . .
H15 H 0.7940 -0.1401 0.1404 0.056 Uiso 1 1 calc R . .
C16 C 0.6025(4) -0.13431(15) 0.1176(4) 0.0478(9) Uani 1 1 d . . .
H16 H 0.6119 -0.1345 0.2183 0.057 Uiso 1 1 calc R . .
C17 C 0.4801(3) -0.13057(15) 0.0184(4) 0.0467(9) Uani 1 1 d . . .
H17 H 0.4057 -0.1281 0.0507 0.056 Uiso 1 1 calc R . .
C18 C 0.4667(3) -0.13050(13) -0.1285(4) 0.0404(8) Uani 1 1 d . . .
H18 H 0.3828 -0.1277 -0.1969 0.048 Uiso 1 1 calc R . .
C19 C 0.1108(3) -0.09571(14) -1.0080(4) 0.0440(9) Uani 1 1 d . . .
C20 C 0.0989(4) -0.11419(16) -1.1448(4) 0.0553(10) Uani 1 1 d . . .
H20 H 0.0786 -0.1501 -1.1689 0.066 Uiso 1 1 calc R . .
C21 C 0.1172(4) -0.07910(17) -1.2470(5) 0.0606(11) Uani 1 1 d . . .
H21 H 0.1097 -0.0916 -1.3416 0.073 Uiso 1 1 calc R . .
C22 C 0.1457(4) -0.02672(17) -1.2156(5) 0.0566(10) Uani 1 1 d . . .
C23 C 0.1564(4) -0.00952(16) -1.0769(5) 0.0634(12) Uani 1 1 d . . .
H23 H 0.1760 0.0265 -1.0528 0.076 Uiso 1 1 calc R . .
C24 C 0.1390(4) -0.04339(16) -0.9726(4) 0.0564(10) Uani 1 1 d . . .
H24 H 0.1464 -0.0309 -0.8780 0.068 Uiso 1 1 calc R . .
C25 C 0.1622(5) 0.01147(19) -1.3282(5) 0.0770(14) Uani 1 1 d . . .
H25A H 0.1817 -0.0081 -1.4063 0.115 Uiso 1 1 calc R . .
H25B H 0.2337 0.0357 -1.2836 0.115 Uiso 1 1 calc R . .
H25C H 0.0818 0.0316 -1.3679 0.115 Uiso 1 1 calc R . .
C26 C 0.4788(5) 0.00142(15) -0.7804(4) 0.0625(12) Uani 1 1 d . . .
H26A H 0.3895 0.0147 -0.8132 0.094 Uiso 1 1 calc R . .
H26B H 0.5129 -0.0009 -0.8630 0.094 Uiso 1 1 calc R . .
H26C H 0.5329 0.0255 -0.7078 0.094 Uiso 1 1 calc R . .
C27 C 0.1618(5) -0.2264(2) -0.6399(5) 0.0877(17) Uani 1 1 d . . .
H27A H 0.1941 -0.2442 -0.5460 0.132 Uiso 1 1 calc R . .
H27B H 0.1260 -0.2526 -0.7158 0.132 Uiso 1 1 calc R . .
H27C H 0.0939 -0.2012 -0.6371 0.132 Uiso 1 1 calc R . .
C28 C 0.3843(5) -0.23094(17) -0.6781(5) 0.0714(13) Uani 1 1 d . . .
H28A H 0.4456 -0.2095 -0.7105 0.107 Uiso 1 1 calc R . .
H28B H 0.3527 -0.2600 -0.7462 0.107 Uiso 1 1 calc R . .
H28C H 0.4280 -0.2452 -0.5817 0.107 Uiso 1 1 calc R . .

loop_
_atom_site_aniso_label
_atom_site_aniso_U_11
_atom_site_aniso_U_22
_atom_site_aniso_U_33
_atom_site_aniso_U_23
_atom_site_aniso_U_13
_atom_site_aniso_U_12
S1 0.0333(5) 0.0491(5) 0.0578(6) -0.0035(4) 0.0128(4) -0.0051(4)
O1 0.0673(19) 0.0494(16) 0.0701(19) 0.0011(14) 0.0250(15) 0.0220(15)
O2 0.0670(18) 0.0404(14) 0.0491(15) -0.0010(11) 0.0251(13) 0.0002(13)
O3 0.0356(15) 0.075(2) 0.0732(19) -0.0086(15) 0.0225(13) 0.0020(14)
O4 0.0475(16) 0.0544(17) 0.0697(18) -0.0035(14) 0.0119(14) -0.0174(14)
N1 0.0431(18) 0.0422(17) 0.0397(16) -0.0008(13) 0.0108(14) 0.0072(14)
N4 0.0381(17) 0.0403(17) 0.0440(17) 0.0030(13) 0.0124(13) -0.0022(13)
C1 0.0359(19) 0.044(2) 0.0367(19) -0.0038(15) 0.0036(15) 0.0025(17)
C2 0.0347(19) 0.0410(19) 0.0408(19) 0.0002(15) 0.0132(15) 0.0049(15)
C3 0.040(2) 0.054(2) 0.039(2) 0.0002(16) 0.0148(16) 0.0035(18)
C5 0.059(3) 0.051(2) 0.050(2) 0.0100(18) 0.0080(19) -0.012(2)
C6 0.039(2) 0.0318(18) 0.043(2) -0.0019(14) 0.0144(16) 0.0001(15)
C7 0.0315(18) 0.045(2) 0.0374(19) -0.0022(15) 0.0085(15) 0.0008(15)
C8 0.034(2) 0.051(2) 0.048(2) 0.0099(17) 0.0081(16) 0.0008(17)
C9 0.040(2) 0.083(3) 0.050(2) 0.014(2) 0.0167(18) 0.002(2)
C10 0.048(2) 0.080(3) 0.058(3) -0.003(2) 0.022(2) 0.013(2)
C11 0.058(3) 0.050(2) 0.095(3) -0.009(2) 0.033(3) 0.010(2)
C12 0.053(2) 0.040(2) 0.083(3) 0.0005(19) 0.034(2) 0.0025(19)
C13 0.0385(19) 0.0299(17) 0.0404(19) 0.0007(14) 0.0114(15) 0.0021(15)
C14 0.0338(19) 0.050(2) 0.049(2) 0.0018(17) 0.0143(16) 0.0038(17)
C15 0.036(2) 0.058(2) 0.043(2) 0.0004(17) 0.0057(16) 0.0055(18)
C16 0.049(2) 0.056(2) 0.038(2) -0.0040(17) 0.0127(17) 0.0026(19)
C17 0.037(2) 0.056(2) 0.051(2) -0.0077(18) 0.0188(17) -0.0003(18)
C18 0.0331(18) 0.045(2) 0.041(2) -0.0011(15) 0.0083(15) 0.0030(16)
C19 0.0302(19) 0.043(2) 0.052(2) -0.0003(16) 0.0022(16) 0.0003(16)
C20 0.059(3) 0.044(2) 0.057(2) -0.0030(18) 0.009(2) 0.002(2)
C21 0.063(3) 0.061(3) 0.052(3) -0.002(2) 0.010(2) 0.002(2)
C22 0.046(2) 0.054(2) 0.060(3) 0.006(2) 0.0026(19) 0.000(2)
C23 0.065(3) 0.044(2) 0.069(3) 0.003(2) 0.003(2) -0.005(2)
C24 0.059(3) 0.049(2) 0.055(2) -0.0054(19) 0.007(2) -0.001(2)
C25 0.077(3) 0.074(3) 0.071(3) 0.022(2) 0.009(3) -0.007(3)
C26 0.089(3) 0.039(2) 0.057(3) 0.0064(19) 0.018(2) -0.003(2)
C27 0.089(4) 0.092(4) 0.080(3) 0.026(3) 0.022(3) -0.042(3)
C28 0.077(3) 0.045(2) 0.074(3) 0.003(2) -0.003(2) 0.008(2)

loop_
_atom_type_symbol
_atom_type_description
_atom_type_scat_dispersion_real
_atom_type_scat_dispersion_imag
_atom_type_scat_source
C C 0.0033 0.0016 'International Tables Vol C Tables 4.2.6.8 and 6.1.1.4'
H H 0 0 'International Tables Vol C Tables 4.2.6.8 and 6.1.1.4'
N N 0.0061 0.0033 'International Tables Vol C Tables 4.2.6.8 and 6.1.1.4'
O O 0.0106 0.006 'International Tables Vol C Tables 4.2.6.8 and 6.1.1.4'
S S 0.1246 0.1234 'International Tables Vol C Tables 4.2.6.8 and 6.1.1.4'

loop_
_geom_angle_atom_site_label_1
_geom_angle_atom_site_label_2
_geom_angle_atom_site_label_3
_geom_angle
_geom_angle_site_symmetry_1
_geom_angle_site_symmetry_3
_geom_angle_publ_flag
O4 S1 O3 119.05(17) . . ?
O4 S1 N4 107.50(16) . . ?
O3 S1 N4 110.91(16) . . ?
O4 S1 C19 108.36(17) . . ?
O3 S1 C19 108.27(18) . . ?
N4 S1 C19 101.27(15) . . ?
C1 O2 C26 117.1(3) . . ?
C6 N1 C2 121.2(3) . . ?
C3 N4 C5 59.3(2) . . ?
C3 N4 S1 118.9(2) . . ?
C5 N4 S1 120.5(2) . . ?
O1 C1 O2 124.9(3) . . ?
O1 C1 C2 125.4(3) . . ?
O2 C1 C2 109.7(3) . . ?
N1 C2 C3 104.9(3) . . ?
N1 C2 C1 108.7(3) . . ?
C3 C2 C1 110.0(3) . . ?
N1 C2 H2 111.0 . . ?
C3 C2 H2 111.0 . . ?
C1 C2 H2 111.0 . . ?
N4 C3 C5 61.3(2) . . ?
N4 C3 C2 117.7(3) . . ?
C5 C3 C2 124.4(3) . . ?
N4 C3 H3 114.3 . . ?
C5 C3 H3 114.3 . . ?
C2 C3 H3 114.3 . . ?
C3 C5 C28 121.0(4) . . ?
C3 C5 C27 117.3(4) . . ?
C28 C5 C27 115.6(4) . . ?
C3 C5 N4 59.3(2) . . ?
C28 C5 N4 112.3(3) . . ?
C27 C5 N4 119.3(4) . . ?
N1 C6 C13 116.4(3) . . ?
N1 C6 C7 126.1(3) . . ?
C13 C6 C7 117.5(3) . . ?
C12 C7 C8 118.5(3) . . ?
C12 C7 C6 119.9(3) . . ?
C8 C7 C6 121.6(3) . . ?
C7 C8 C9 119.8(4) . . ?
C7 C8 H8 120.1 . . ?
C9 C8 H8 120.1 . . ?
C10 C9 C8 120.1(4) . . ?
C10 C9 H9 119.9 . . ?
C8 C9 H9 119.9 . . ?
C11 C10 C9 120.7(4) . . ?
C11 C10 H10 119.6 . . ?
C9 C10 H10 119.6 . . ?
C10 C11 C12 119.8(4) . . ?
C10 C11 H11 120.1 . . ?
C12 C11 H11 120.1 . . ?
C11 C12 C7 121.0(4) . . ?
C11 C12 H12 119.5 . . ?
C7 C12 H12 119.5 . . ?
C18 C13 C14 119.2(3) . . ?
C18 C13 C6 119.5(3) . . ?
C14 C13 C6 121.3(3) . . ?
C15 C14 C13 120.2(3) . . ?
C15 C14 H14 119.9 . . ?
C13 C14 H14 119.9 . . ?
C16 C15 C14 120.2(3) . . ?
C16 C15 H15 119.9 . . ?
C14 C15 H15 119.9 . . ?
C15 C16 C17 120.4(3) . . ?
C15 C16 H16 119.8 . . ?
C17 C16 H16 119.8 . . ?
C16 C17 C18 119.6(3) . . ?
C16 C17 H17 120.2 . . ?
C18 C17 H17 120.2 . . ?
C17 C18 C13 120.5(3) . . ?
C17 C18 H18 119.8 . . ?
C13 C18 H18 119.8 . . ?
C20 C19 C24 121.1(4) . . ?
C20 C19 S1 118.9(3) . . ?
C24 C19 S1 120.1(3) . . ?
C19 C20 C21 118.5(4) . . ?
C19 C20 H20 120.8 . . ?
C21 C20 H20 120.8 . . ?
C22 C21 C20 122.1(4) . . ?
C22 C21 H21 119.0 . . ?
C20 C21 H21 119.0 . . ?
C21 C22 C23 117.8(4) . . ?
C21 C22 C25 121.8(4) . . ?
C23 C22 C25 120.4(4) . . ?
C24 C23 C22 121.6(4) . . ?
C24 C23 H23 119.2 . . ?
C22 C23 H23 119.2 . . ?
C19 C24 C23 119.0(4) . . ?
C19 C24 H24 120.5 . . ?
C23 C24 H24 120.5 . . ?
C22 C25 H25A 109.5 . . ?
C22 C25 H25B 109.5 . . ?
H25A C25 H25B 109.5 . . ?
C22 C25 H25C 109.5 . . ?
H25A C25 H25C 109.5 . . ?
H25B C25 H25C 109.5 . . ?
O2 C26 H26A 109.5 . . ?
O2 C26 H26B 109.5 . . ?
H26A C26 H26B 109.5 . . ?
O2 C26 H26C 109.5 . . ?
H26A C26 H26C 109.5 . . ?
H26B C26 H26C 109.5 . . ?
C5 C27 H27A 109.5 . . ?
C5 C27 H27B 109.5 . . ?
H27A C27 H27B 109.5 . . ?
C5 C27 H27C 109.5 . . ?
H27A C27 H27C 109.5 . . ?
H27B C27 H27C 109.5 . . ?
C5 C28 H28A 109.5 . . ?
C5 C28 H28B 109.5 . . ?
H28A C28 H28B 109.5 . . ?
C5 C28 H28C 109.5 . . ?
H28A C28 H28C 109.5 . . ?
H28B C28 H28C 109.5 . . ?

loop_
_geom_bond_atom_site_label_1
_geom_bond_atom_site_label_2
_geom_bond_distance
_geom_bond_site_symmetry_2
_geom_bond_publ_flag
S1 O4 1.435(3) . ?
S1 O3 1.442(3) . ?
S1 N4 1.666(3) . ?
S1 C19 1.760(4) . ?
O1 C1 1.192(4) . ?
O2 C1 1.328(4) . ?
O2 C26 1.453(4) . ?
N1 C6 1.278(4) . ?
N1 C2 1.469(4) . ?
N4 C3 1.485(4) . ?
N4 C5 1.515(4) . ?
C1 C2 1.525(5) . ?
C2 C3 1.512(5) . ?
C2 H2 1.0000 . ?
C3 C5 1.486(5) . ?
C3 H3 1.0000 . ?
C5 C28 1.497(6) . ?
C5 C27 1.511(6) . ?
C6 C13 1.493(5) . ?
C6 C7 1.498(5) . ?
C7 C12 1.387(5) . ?
C7 C8 1.388(5) . ?
C8 C9 1.390(5) . ?
C8 H8 0.9500 . ?
C9 C10 1.365(6) . ?
C9 H9 0.9500 . ?
C10 C11 1.361(6) . ?
C10 H10 0.9500 . ?
C11 C12 1.374(5) . ?
C11 H11 0.9500 . ?
C12 H12 0.9500 . ?
C13 C18 1.388(4) . ?
C13 C14 1.389(5) . ?
C14 C15 1.386(5) . ?
C14 H14 0.9500 . ?
C15 C16 1.372(5) . ?
C15 H15 0.9500 . ?
C16 C17 1.383(5) . ?
C16 H16 0.9500 . ?
C17 C18 1.387(5) . ?
C17 H17 0.9500 . ?
C18 H18 0.9500 . ?
C19 C20 1.375(5) . ?
C19 C24 1.381(5) . ?
C20 C21 1.390(5) . ?
C20 H20 0.9500 . ?
C21 C22 1.377(6) . ?
C21 H21 0.9500 . ?
C22 C23 1.385(6) . ?
C22 C25 1.510(5) . ?
C23 C24 1.382(5) . ?
C23 H23 0.9500 . ?
C24 H24 0.9500 . ?
C25 H25A 0.9800 . ?
C25 H25B 0.9800 . ?
C25 H25C 0.9800 . ?
C26 H26A 0.9800 . ?
C26 H26B 0.9800 . ?
C26 H26C 0.9800 . ?
C27 H27A 0.9800 . ?
C27 H27B 0.9800 . ?
C27 H27C 0.9800 . ?
C28 H28A 0.9800 . ?
C28 H28B 0.9800 . ?
C28 H28C 0.9800 . ?

loop_
_geom_torsion_atom_site_label_1
_geom_torsion_atom_site_label_2
_geom_torsion_atom_site_label_3
_geom_torsion_atom_site_label_4
_geom_torsion
_geom_torsion_site_symmetry_1
_geom_torsion_site_symmetry_2
_geom_torsion_site_symmetry_3
_geom_torsion_site_symmetry_4
_geom_torsion_publ_flag
O4 S1 N4 C3 -127.8(3) . . . . ?
O3 S1 N4 C3 3.9(3) . . . . ?
C19 S1 N4 C3 118.6(3) . . . . ?
O4 S1 N4 C5 -58.3(3) . . . . ?
O3 S1 N4 C5 73.4(3) . . . . ?
C19 S1 N4 C5 -171.9(3) . . . . ?
C26 O2 C1 O1 0.5(5) . . . . ?
C26 O2 C1 C2 178.6(3) . . . . ?
C6 N1 C2 C3 125.9(3) . . . . ?
C6 N1 C2 C1 -116.6(3) . . . . ?
O1 C1 C2 N1 -50.9(5) . . . . ?
O2 C1 C2 N1 131.0(3) . . . . ?
O1 C1 C2 C3 63.4(5) . . . . ?
O2 C1 C2 C3 -114.7(3) . . . . ?
S1 N4 C3 C5 110.3(3) . . . . ?
C5 N4 C3 C2 116.1(4) . . . . ?
S1 N4 C3 C2 -133.5(3) . . . . ?
N1 C2 C3 N4 -171.0(3) . . . . ?
C1 C2 C3 N4 72.3(4) . . . . ?
N1 C2 C3 C5 -98.2(4) . . . . ?
C1 C2 C3 C5 145.1(3) . . . . ?
N4 C3 C5 C28 99.0(4) . . . . ?
C2 C3 C5 C28 -6.5(5) . . . . ?
N4 C3 C5 C27 -109.6(4) . . . . ?
C2 C3 C5 C27 144.9(4) . . . . ?
C2 C3 C5 N4 -105.6(4) . . . . ?
S1 N4 C5 C3 -107.6(3) . . . . ?
C3 N4 C5 C28 -113.9(4) . . . . ?
S1 N4 C5 C28 138.5(3) . . . . ?
C3 N4 C5 C27 106.2(5) . . . . ?
S1 N4 C5 C27 -1.4(5) . . . . ?
C2 N1 C6 C13 -175.9(3) . . . . ?
C2 N1 C6 C7 4.2(5) . . . . ?
N1 C6 C7 C12 -118.2(4) . . . . ?
C13 C6 C7 C12 61.9(4) . . . . ?
N1 C6 C7 C8 61.7(5) . . . . ?
C13 C6 C7 C8 -118.2(4) . . . . ?
C12 C7 C8 C9 1.3(5) . . . . ?
C6 C7 C8 C9 -178.5(3) . . . . ?
C7 C8 C9 C10 -0.9(6) . . . . ?
C8 C9 C10 C11 -0.6(6) . . . . ?
C9 C10 C11 C12 1.6(7) . . . . ?
C10 C11 C12 C7 -1.2(7) . . . . ?
C8 C7 C12 C11 -0.3(6) . . . . ?
C6 C7 C12 C11 179.6(4) . . . . ?
N1 C6 C13 C18 18.9(5) . . . . ?
C7 C6 C13 C18 -161.3(3) . . . . ?
N1 C6 C13 C14 -159.2(3) . . . . ?
C7 C6 C13 C14 20.6(5) . . . . ?
C18 C13 C14 C15 0.4(5) . . . . ?
C6 C13 C14 C15 178.5(3) . . . . ?
C13 C14 C15 C16 0.2(6) . . . . ?
C14 C15 C16 C17 -0.4(6) . . . . ?
C15 C16 C17 C18 0.2(6) . . . . ?
C16 C17 C18 C13 0.4(6) . . . . ?
C14 C13 C18 C17 -0.6(5) . . . . ?
C6 C13 C18 C17 -178.8(3) . . . . ?
O4 S1 C19 C20 -14.0(4) . . . . ?
O3 S1 C19 C20 -144.4(3) . . . . ?
N4 S1 C19 C20 99.0(3) . . . . ?
O4 S1 C19 C24 165.7(3) . . . . ?
O3 S1 C19 C24 35.3(3) . . . . ?
N4 S1 C19 C24 -81.4(3) . . . . ?
C24 C19 C20 C21 0.7(6) . . . . ?
S1 C19 C20 C21 -179.7(3) . . . . ?
C19 C20 C21 C22 -0.5(6) . . . . ?
C20 C21 C22 C23 0.2(6) . . . . ?
C20 C21 C22 C25 -178.5(4) . . . . ?
C21 C22 C23 C24 0.0(6) . . . . ?
C25 C22 C23 C24 178.6(4) . . . . ?
C20 C19 C24 C23 -0.5(6) . . . . ?
S1 C19 C24 C23 179.8(3) . . . . ?
C22 C23 C24 C19 0.2(6) . . . . ?
